data_4508468
loop_
_publ_author_name
'Mocilac, Pavle'
'Gallagher, John F.'

_publ_section_title
;
 The First Phenyl-N-pyridinylcarbamate Structures: Structural and
 Conformational Analysis of Nine Methoxyphenyl-N-pyridinylcarbamates
;
_journal_issue 12
_journal_name_full 'Crystal Growth &amp; Design'
_journal_page_first 5295
_journal_paper_doi 10.1021/cg4010888
_journal_volume 13
_journal_year 2013
_chemical_formula_moiety 'C13 H12 N2 O3'
_chemical_formula_sum 'C13 H12 N2 O3'
_chemical_formula_weight 244.25
_chemical_melting_point 416
_chemical_name_common CmmOMe
_chemical_name_systematic 3-methoxyphenyl-pyridin-3-ylcarbamate
_space_group_IT_number 161
_symmetry_cell_setting trigonal
_symmetry_Int_Tables_number 161
_symmetry_space_group_name_Hall 'R 3 -2"c'
_symmetry_space_group_name_H-M 'R 3 c :H'
_atom_sites_solution_hydrogens geom
_atom_sites_solution_primary direct
_atom_sites_solution_secondary difmap
_audit_creation_method SHELXL-97
_cell_angle_alpha 90
_cell_angle_beta 90
_cell_angle_gamma 120
_cell_formula_units_Z 18
_cell_length_a 30.0720(7)
_cell_length_b 30.0720(7)
_cell_length_c 7.0370(2)
_cell_measurement_reflns_used 3654
_cell_measurement_temperature 294(2)
_cell_measurement_theta_max 63.5
_cell_measurement_theta_min 2.9
_cell_volume 5511.2(2)
_computing_cell_refinement
;
CrysAlisPro, Oxford Diffraction Ltd.,
Version 1.171.33.55 (release 05-01-2010 CrysAlis171 .NET)
(compiled Jan  5 2010,16:28:46)
;
_computing_data_collection
;
CrysAlisPro, Oxford Diffraction Ltd.,
Version 1.171.33.55 (release 05-01-2010 CrysAlis171 .NET)
(compiled Jan  5 2010,16:28:46)
;
_computing_data_reduction
;
CrysAlisPro, Oxford Diffraction Ltd.,
Version 1.171.33.55 (release 05-01-2010 CrysAlis171 .NET)
(compiled Jan  5 2010,16:28:46)
;
_computing_molecular_graphics 'PLATON (Spek, 2009)'
_computing_publication_material SHELXL97
_computing_structure_refinement 'SHELXL97 (Sheldrick, 2008) and SORTX (McArdle, 1995)'
_computing_structure_solution 'SHELXS97 (Sheldrick, 2008)'
_diffrn_ambient_temperature 294(2)
_diffrn_measured_fraction_theta_full 1.000
_diffrn_measured_fraction_theta_max 0.998
_diffrn_measurement_device 'Xcalibur, Sapphire3, Gemini ultra'
_diffrn_measurement_method '\w scans'
_diffrn_radiation_monochromator graphite
_diffrn_radiation_source 'Enhance (Cu) X-ray Source'
_diffrn_radiation_type CuK\a
_diffrn_radiation_wavelength 1.54184
_diffrn_reflns_av_R_equivalents 0.0250
_diffrn_reflns_av_sigmaI/netI 0.0158
_diffrn_reflns_limit_h_max 34
_diffrn_reflns_limit_h_min -34
_diffrn_reflns_limit_k_max 30
_diffrn_reflns_limit_k_min -34
_diffrn_reflns_limit_l_max 4
_diffrn_reflns_limit_l_min -8
_diffrn_reflns_number 9377
_diffrn_reflns_theta_full 60.00
_diffrn_reflns_theta_max 63.46
_diffrn_reflns_theta_min 2.94
_diffrn_standards_decay_% 1
_diffrn_standards_interval_time 60
_diffrn_standards_number 9713
_exptl_absorpt_coefficient_mu 0.795
_exptl_absorpt_correction_T_max 0.9464
_exptl_absorpt_correction_T_min 0.5870
_exptl_absorpt_correction_type analytical
_exptl_absorpt_process_details '(ABSFAC, Clark and Reid, 1998)'
_exptl_crystal_colour colourless
_exptl_crystal_density_diffrn 1.325
_exptl_crystal_density_method 'not measured'
_exptl_crystal_description block
_exptl_crystal_F_000 2304
_exptl_crystal_recrystallization_method methanol
_exptl_crystal_size_max 0.75
_exptl_crystal_size_mid 0.10
_exptl_crystal_size_min 0.07
_refine_diff_density_max 0.104
_refine_diff_density_min -0.089
_refine_diff_density_rms 0.029
_refine_ls_abs_structure_details '(Flack, 1983)'
_refine_ls_abs_structure_Flack 0.1(3)
_refine_ls_extinction_coef 0.00025(4)
_refine_ls_extinction_expression Fc^*^=kFc[1+0.001xFc^2^\l^3^/sin(2\q)]^-1/4^
_refine_ls_extinction_method SHELXL
_refine_ls_goodness_of_fit_ref 1.066
_refine_ls_hydrogen_treatment constr
_refine_ls_matrix_type full
_refine_ls_number_parameters 246
_refine_ls_number_reflns 1694
_refine_ls_number_restraints 1
_refine_ls_restrained_S_all 1.066
_refine_ls_R_factor_all 0.0333
_refine_ls_R_factor_gt 0.0311
_refine_ls_shift/su_max 0.001
_refine_ls_shift/su_mean 0.000
_refine_ls_structure_factor_coef Fsqd
_refine_ls_weighting_details 'w=1/[\s^2^(Fo^2^)+(0.0435P)^2^+0.8017P] where P=(Fo^2^+2Fc^2^)/3'
_refine_ls_weighting_scheme calc
_refine_ls_wR_factor_gt 0.0797
_refine_ls_wR_factor_ref 0.0817
_reflns_number_gt 1582
_reflns_number_total 1694
_reflns_threshold_expression I>2\s(I)
_cod_data_source_file cg4010888_si_002.cif
_cod_data_source_block CmmOMe
_cod_depositor_comments
;
The following automatic conversions were performed:

'_symmetry_cell_setting' value 'Trigonal' changed to 'trigonal'
according to /home/saulius/struct/CIF-dictionaries/cif_core.dic
dictionary named 'cif_core.dic' version 2.4.2 from
2011-04-26.

'_exptl_absorpt_correction_type' value 'Analytical'
changed to 'analytical' according to
/home/saulius/struct/CIF-dictionaries/cif_core.dic dictionary named
'cif_core.dic' version 2.4.2 from 2011-04-26.

Automatic conversion script
Id: cif_fix_values 1891 2012-01-12 08:04:46Z andrius 
;
_cod_original_sg_symbol_H-M 'R 3 c'
_cod_database_code 4508468

loop_
_symmetry_equiv_pos_as_xyz
'x, y, z'
'-y, x-y, z'
'-x+y, -x, z'
'-y, -x, z+1/2'
'-x+y, y, z+1/2'
'x, x-y, z+1/2'
'x+2/3, y+1/3, z+1/3'
'-y+2/3, x-y+1/3, z+1/3'
'-x+y+2/3, -x+1/3, z+1/3'
'-y+2/3, -x+1/3, z+5/6'
'-x+y+2/3, y+1/3, z+5/6'
'x+2/3, x-y+1/3, z+5/6'
'x+1/3, y+2/3, z+2/3'
'-y+1/3, x-y+2/3, z+2/3'
'-x+y+1/3, -x+2/3, z+2/3'
'-y+1/3, -x+2/3, z+7/6'
'-x+y+1/3, y+2/3, z+7/6'
'x+1/3, x-y+2/3, z+7/6'

loop_
_atom_site_label
_atom_site_type_symbol
_atom_site_fract_x
_atom_site_fract_y
_atom_site_fract_z
_atom_site_U_iso_or_equiv
_atom_site_adp_type
_atom_site_occupancy
_atom_site_symmetry_multiplicity
_atom_site_calc_flag
_atom_site_refinement_flags
_atom_site_disorder_assembly
_atom_site_disorder_group
O2 O 0.84382(6) 0.80575(6) 0.8816(3) 0.0919(5) Uani 1 1 d . . .
O3 O 0.75349(8) 0.63325(7) 0.6435(4) 0.1197(7) Uani 1 1 d . . .
C11 C 0.80318(9) 0.75451(8) 0.8941(4) 0.0800(6) Uani 1 1 d . . .
C12 C 0.79996(7) 0.72132(8) 0.7565(4) 0.0758(6) Uani 1 1 d . . .
H12 H 0.8231 0.7323 0.6560 0.091 Uiso 1 1 calc R A .
C13 C 0.76079(8) 0.67029(8) 0.7708(4) 0.0798(7) Uani 1 1 d . . .
C14 C 0.72721(9) 0.65532(9) 0.9215(5) 0.0945(8) Uani 1 1 d . . .
H14 H 0.7015 0.6212 0.9330 0.113 Uiso 1 1 calc R A .
C15 C 0.73136(10) 0.69014(11) 1.0534(4) 0.1026(9) Uani 1 1 d . . .
H15 H 0.7079 0.6797 1.1527 0.123 Uiso 1 1 calc R . .
C16 C 0.76999(10) 0.74087(10) 1.0422(4) 0.0943(8) Uani 1 1 d . . .
H16 H 0.7731 0.7648 1.1329 0.113 Uiso 1 1 calc R A .
C17 C 0.78852(17) 0.64676(16) 0.4905(7) 0.1503(15) Uani 1 1 d . . .
H17A H 0.8229 0.6631 0.5390 0.225 Uiso 1 1 calc R . .
H17B H 0.7848 0.6700 0.4070 0.225 Uiso 1 1 calc R . .
H17C H 0.7815 0.6164 0.4216 0.225 Uiso 1 1 calc R . .
O1A O 0.78194(9) 0.83628(10) 0.8694(5) 0.0730(8) Uani 0.50 1 d P A 1
C1A C 0.82521(14) 0.84531(13) 0.8815(5) 0.0580(9) Uani 0.50 1 d P A 1
N1A N 0.86870(11) 0.89116(12) 0.8862(5) 0.0535(6) Uani 0.50 1 d P A 1
H1A H 0.8975 0.8916 0.8886 0.064 Uiso 0.50 1 calc PR A 1
C21A C 0.8698(3) 0.9393(2) 0.8875(6) 0.0499(9) Uani 0.50 1 d P A 1
C22A C 0.9193(7) 0.9824(7) 0.861(3) 0.051(3) Uani 0.50 1 d P A 1
H22A H 0.9469 0.9779 0.8318 0.061 Uiso 0.50 1 calc PR A 1
N23A N 0.9264(2) 1.0300(2) 0.8795(7) 0.0698(14) Uani 0.50 1 d P A 1
C24A C 0.8856(2) 1.0359(2) 0.8976(7) 0.0674(12) Uani 0.50 1 d P A 1
H24A H 0.8904 1.0689 0.9001 0.081 Uiso 0.50 1 calc PR A 1
C25A C 0.8344(6) 0.9928(7) 0.913(2) 0.0571(19) Uani 0.50 1 d P A 1
H25A H 0.8065 0.9979 0.9264 0.069 Uiso 0.50 1 calc PR A 1
C26A C 0.8276(9) 0.9466(10) 0.909(3) 0.075(5) Uani 0.50 1 d P A 1
H26A H 0.7948 0.9184 0.9210 0.090 Uiso 0.50 1 calc PR A 1
O1B O 0.90643(12) 0.77510(11) 0.8915(6) 0.0920(11) Uani 0.50 1 d P A 2
C1B C 0.89746(15) 0.80998(14) 0.8818(7) 0.0675(10) Uani 0.50 1 d P A 2
N1B N 0.93198(15) 0.86017(13) 0.8759(6) 0.0685(8) Uani 0.50 1 d P A 2
H1B H 0.9203 0.8809 0.8646 0.082 Uiso 0.50 1 calc PR A 2
C21B C 0.9849(2) 0.8818(3) 0.8864(6) 0.0563(12) Uani 0.50 1 d P A 2
C22B C 1.0149(8) 0.9325(7) 0.887(3) 0.068(6) Uani 0.50 1 d P A 2
H22B H 0.9983 0.9515 0.8934 0.082 Uiso 0.50 1 calc PR A 2
N23B N 1.06683(18) 0.9596(2) 0.8787(7) 0.0749(12) Uani 0.50 1 d P A 2
C24B C 1.0897(3) 0.9335(2) 0.9017(8) 0.0792(15) Uani 0.50 1 d P A 2
H24B H 1.1253 0.9507 0.9121 0.095 Uiso 0.50 1 calc PR A 2
C25B C 1.0636(9) 0.8823(6) 0.911(3) 0.070(4) Uani 0.50 1 d P A 2
H25B H 1.0812 0.8642 0.9191 0.084 Uiso 0.50 1 calc PR A 2
C26B C 1.0086(10) 0.8550(6) 0.908(3) 0.077(3) Uani 0.50 1 d P A 2
H26B H 0.9900 0.8195 0.9210 0.092 Uiso 0.50 1 calc PR A 2

loop_
_atom_site_aniso_label
_atom_site_aniso_U_11
_atom_site_aniso_U_22
_atom_site_aniso_U_33
_atom_site_aniso_U_23
_atom_site_aniso_U_13
_atom_site_aniso_U_12
O2 0.0714(9) 0.0506(8) 0.1222(13) -0.0006(8) -0.0075(9) 0.0070(7)
O3 0.1138(15) 0.0614(10) 0.171(2) -0.0208(11) 0.0032(14) 0.0339(10)
C11 0.0658(13) 0.0493(11) 0.0990(16) 0.0080(11) -0.0135(12) 0.0095(9)
C12 0.0564(11) 0.0559(11) 0.1016(17) 0.0109(11) -0.0025(10) 0.0178(9)
C13 0.0625(12) 0.0497(11) 0.122(2) 0.0027(12) -0.0067(13) 0.0238(10)
C14 0.0601(12) 0.0578(12) 0.146(2) 0.0209(15) 0.0037(14) 0.0145(10)
C15 0.0721(15) 0.0948(19) 0.122(2) 0.0179(18) 0.0143(15) 0.0276(14)
C16 0.0810(15) 0.0785(15) 0.107(2) -0.0052(14) -0.0007(14) 0.0275(12)
C17 0.164(4) 0.116(3) 0.163(4) -0.033(3) 0.020(3) 0.064(3)
O1A 0.0374(13) 0.0573(14) 0.112(2) 0.0001(14) -0.0063(13) 0.0142(11)
C1A 0.047(2) 0.0435(18) 0.070(2) -0.0010(15) -0.0001(16) 0.0126(15)
N1A 0.0361(13) 0.0411(19) 0.0792(19) -0.0014(14) -0.0014(13) 0.0162(16)
C21A 0.044(3) 0.048(3) 0.058(2) -0.0037(19) -0.0002(19) 0.023(3)
C22A 0.046(5) 0.048(6) 0.071(5) -0.001(4) 0.003(3) 0.032(5)
N23A 0.047(2) 0.052(3) 0.105(3) -0.0051(19) 0.004(2) 0.021(2)
C24A 0.054(3) 0.047(3) 0.099(3) 0.004(2) 0.002(2) 0.023(3)
C25A 0.028(5) 0.060(3) 0.086(4) 0.003(2) 0.003(3) 0.023(4)
C26A 0.047(6) 0.070(11) 0.091(6) -0.013(5) 0.005(3) 0.018(6)
O1B 0.0739(19) 0.0529(17) 0.147(3) 0.0065(17) -0.0168(19) 0.0302(15)
C1B 0.062(2) 0.050(2) 0.086(3) -0.0023(18) -0.007(2) 0.0254(19)
N1B 0.065(2) 0.048(2) 0.093(3) 0.0018(17) -0.0019(19) 0.028(2)
C21B 0.054(3) 0.037(4) 0.065(2) -0.004(2) -0.003(2) 0.013(3)
C22B 0.062(8) 0.073(11) 0.087(8) 0.014(4) 0.013(4) 0.047(7)
N23B 0.063(4) 0.060(3) 0.094(3) 0.003(2) 0.0035(19) 0.025(3)
C24B 0.060(3) 0.078(5) 0.097(4) -0.007(2) -0.004(3) 0.032(3)
C25B 0.053(7) 0.049(5) 0.103(6) -0.013(4) -0.011(4) 0.023(3)
C26B 0.094(6) 0.044(7) 0.108(5) 0.006(4) -0.002(3) 0.047(6)

loop_
_atom_type_symbol
_atom_type_description
_atom_type_scat_dispersion_real
_atom_type_scat_dispersion_imag
_atom_type_scat_source
C C 0.0181 0.0091 'International Tables Vol C Tables 4.2.6.8 and 6.1.1.4'
H H 0.0000 0.0000 'International Tables Vol C Tables 4.2.6.8 and 6.1.1.4'
N N 0.0311 0.0180 'International Tables Vol C Tables 4.2.6.8 and 6.1.1.4'
O O 0.0492 0.0322 'International Tables Vol C Tables 4.2.6.8 and 6.1.1.4'

loop_
_geom_angle_atom_site_label_1
_geom_angle_atom_site_label_2
_geom_angle_atom_site_label_3
_geom_angle
C11 O2 C1A 113.0(2)
C11 O2 C1B 112.7(2)
C1A O2 C1B 134.2(2)
C13 O3 C17 118.3(2)
C16 C11 C12 123.6(2)
C16 C11 O2 118.8(2)
C12 C11 O2 117.5(2)
C11 C12 C13 117.9(2)
C11 C12 H12 121.1
C13 C12 H12 121.1
O3 C13 C14 116.7(2)
O3 C13 C12 123.7(2)
C14 C13 C12 119.6(2)
C15 C14 C13 120.3(2)
C15 C14 H14 119.8
C13 C14 H14 119.8
C14 C15 C16 121.0(2)
C14 C15 H15 119.5
C16 C15 H15 119.5
C11 C16 C15 117.5(3)
C11 C16 H16 121.2
C15 C16 H16 121.2
O3 C17 H17A 109.5
O3 C17 H17B 109.5
H17A C17 H17B 109.5
O3 C17 H17C 109.5
H17A C17 H17C 109.5
H17B C17 H17C 109.5
O1A C1A N1A 128.8(3)
O1A C1A O2 126.7(3)
N1A C1A O2 104.4(3)
C1A N1A C21A 123.8(4)
C1A N1A H1A 118.1
C21A N1A H1A 118.1
C26A C21A C22A 119.4(13)
C26A C21A N1A 126.5(12)
C22A C21A N1A 114.1(8)
N23A C22A C21A 119.9(13)
N23A C22A H22A 120.0
C21A C22A H22A 120.0
C24A N23A C22A 119.0(9)
N23A C24A C25A 122.1(7)
N23A C24A H24A 118.9
C25A C24A H24A 118.9
C26A C25A C24A 119.0(12)
C26A C25A H25A 120.5
C24A C25A H25A 120.5
C25A C26A C21A 120(2)
C25A C26A H26A 120.0
C21A C26A H26A 120.0
O1B C1B N1B 126.6(4)
O1B C1B O2 127.0(3)
N1B C1B O2 106.3(3)
C1B N1B C21B 126.0(5)
C1B N1B H1B 117.0
C21B N1B H1B 117.0
C26B C21B C22B 115.7(15)
C26B C21B N1B 124.1(13)
C22B C21B N1B 120.0(11)
C21B C22B N23B 127.6(14)
C21B C22B H22B 116.2
N23B C22B H22B 116.2
C24B N23B C22B 115.7(9)
N23B C24B C25B 121.6(14)
N23B C24B H24B 119.2
C25B C24B H24B 119.2
C24B C25B C26B 120.3(17)
C24B C25B H25B 119.9
C26B C25B H25B 119.9
C21B C26B C25B 118.2(14)
C21B C26B H26B 120.9
C25B C26B H26B 120.9

loop_
_geom_bond_atom_site_label_1
_geom_bond_atom_site_label_2
_geom_bond_distance
O2 C11 1.412(2)
O2 C1A 1.547(4)
O2 C1B 1.553(4)
O3 C13 1.359(3)
O3 C17 1.416(4)
C11 C16 1.357(4)
C11 C12 1.359(4)
C12 C13 1.394(3)
C12 H12 0.9300
C13 C14 1.375(4)
C14 C15 1.358(4)
C14 H14 0.9300
C15 C16 1.382(4)
C15 H15 0.9300
C16 H16 0.9300
C17 H17A 0.9600
C17 H17B 0.9600
C17 H17C 0.9600
O1A C1A 1.192(4)
C1A N1A 1.345(5)
N1A C21A 1.431(6)
N1A H1A 0.8600
C21A C26A 1.40(2)
C21A C22A 1.41(2)
C22A N23A 1.343(18)
C22A H22A 0.9300
N23A C24A 1.330(7)
C24A C25A 1.439(19)
C24A H24A 0.9300
C25A C26A 1.30(3)
C25A H25A 0.9300
C26A H26A 0.9300
O1B C1B 1.209(5)
C1B N1B 1.338(5)
N1B C21B 1.389(7)
N1B H1B 0.8600
C21B C26B 1.323(16)
C21B C22B 1.33(2)
C22B N23B 1.35(2)
C22B H22B 0.9300
N23B C24B 1.288(7)
C24B C25B 1.336(19)
C24B H24B 0.9300
C25B C26B 1.43(4)
C25B H25B 0.9300
C26B H26B 0.9300

loop_
_geom_hbond_atom_site_label_D
_geom_hbond_atom_site_label_H
_geom_hbond_atom_site_label_A
_geom_hbond_distance_DH
_geom_hbond_distance_HA
_geom_hbond_distance_DA
_geom_hbond_angle_DHA
_geom_hbond_site_symmetry_A
_geom_hbond_publ_flag
N1A H1A N23A 0.86 2.11 2.970(6) 176 2_765 yes
N1B H1B N23B 0.86 2.11 2.965(7) 172 3_675 yes
C12 H12 O1B 0.93 2.29 3.184(4) 162 5_654 yes
C26A H26A O1A 0.93 2.33 2.90(3) 119 . yes
C26B H26B O1B 0.93 2.19 2.80(3) 123 . yes
C17 H17C O1A 0.96 2.44 3.260(5) 143 9_564 yes
C25B H25B O3 0.93 2.53 3.350(18) 147 18_554 yes

loop_
_geom_torsion_atom_site_label_1
_geom_torsion_atom_site_label_2
_geom_torsion_atom_site_label_3
_geom_torsion_atom_site_label_4
_geom_torsion
C1A O2 C11 C16 -56.1(3)
C1B O2 C11 C16 120.9(3)
C1A O2 C11 C12 124.6(2)
C1B O2 C11 C12 -58.4(3)
C16 C11 C12 C13 -1.1(4)
O2 C11 C12 C13 178.2(2)
C17 O3 C13 C14 -177.6(3)
C17 O3 C13 C12 2.0(4)
C11 C12 C13 O3 -179.7(2)
C11 C12 C13 C14 -0.1(3)
O3 C13 C14 C15 -178.9(3)
C12 C13 C14 C15 1.5(4)
C13 C14 C15 C16 -1.7(5)
C12 C11 C16 C15 0.9(4)
O2 C11 C16 C15 -178.4(2)
C14 C15 C16 C11 0.5(4)
C11 O2 C1A O1A -9.0(5)
C1B O2 C1A O1A 174.9(4)
C11 O2 C1A N1A 174.7(2)
C1B O2 C1A N1A -1.4(5)
O1A C1A N1A C21A 3.6(7)
O2 C1A N1A C21A 179.9(3)
C1A N1A C21A C26A 9.1(11)
C1A N1A C21A C22A -170.2(10)
C26A C21A C22A N23A 8(2)
N1A C21A C22A N23A -173.0(12)
C21A C22A N23A C24A -9(2)
C22A N23A C24A C25A 5.0(15)
N23A C24A C25A C26A -0.2(19)
C24A C25A C26A C21A -1(2)
C22A C21A C26A C25A -3(2)
N1A C21A C26A C25A 177.9(12)
C11 O2 C1B O1B -0.1(6)
C1A O2 C1B O1B 176.0(4)
C11 O2 C1B N1B -178.0(3)
C1A O2 C1B N1B -1.9(5)
O1B C1B N1B C21B -2.3(7)
O2 C1B N1B C21B 175.5(4)
C1B N1B C21B C26B -1.5(13)
C1B N1B C21B C22B -177.2(12)
C26B C21B C22B N23B 11(3)
N1B C21B C22B N23B -173.4(15)
C21B C22B N23B C24B -11(3)
C22B N23B C24B C25B 7.4(16)
N23B C24B C25B C26B -4(2)
C22B C21B C26B C25B -6(2)
N1B C21B C26B C25B 178.1(12)
C24B C25B C26B C21B 3(3)
